data_7129609
loop_
_publ_author_name
'Hayakawa, Masahiro'
'Horike, Satoshi'
'Hijikata, Yuh'
'Yasui, Kosuke'
'Yamaguchi, Shigehiro'
'Fukazawa, Aiko'

_publ_section_title
;
 Late-Stage Modification of \p-Electron Systems Based on Asymmetric
 Oxidation of a Medium-Sized Sulfur-Containing Ring
;
_journal_name_full 'Chemical Communications'
_journal_paper_doi 10.1039/D1CC06996A
_journal_year 2022
_chemical_formula_sum 'C26 H22 O S2'
_chemical_formula_weight 414.55
_chemical_name_common rac-oxTN-Pyrene
_space_group_crystal_system triclinic
_space_group_IT_number 2
_space_group_name_Hall '-P 1'
_space_group_name_H-M_alt 'P -1'
_atom_sites_solution_hydrogens geom
_audit_creation_method SHELXL-2018/3
_audit_update_record
;
2021-12-12 deposited with the CCDC.	2022-01-25 downloaded from the CCDC.
;
_cell_angle_alpha 91.4630(10)
_cell_angle_beta 91.368(2)
_cell_angle_gamma 111.185(2)
_cell_formula_units_Z 2
_cell_length_a 9.0966(2)
_cell_length_b 10.4919(2)
_cell_length_c 11.1191(2)
_cell_measurement_reflns_used 9429
_cell_measurement_temperature 123(2)
_cell_measurement_theta_max 30.2720
_cell_measurement_theta_min 2.5520
_cell_volume 988.55(4)
_computing_cell_refinement 'CrysAlisPro 1.171.39.46 (Rigaku OD, 2018)'
_computing_data_collection 'CrystalClear-SM Expert 2.1 b46 (Rigaku, 2016)'
_computing_data_reduction 'CrysAlisPro 1.171.39.46 (Rigaku OD, 2018)'
_computing_structure_refinement 'SHELXL-2018/3 (Sheldrick, 2018)'
_computing_structure_solution 'SHELXT 2018/2 (Sheldrick, 2018)'
_diffrn_ambient_temperature 123(2)
_diffrn_measured_fraction_theta_full 0.995
_diffrn_measured_fraction_theta_max 0.995
_diffrn_measurement_device_type 'Rigaku Pilatus 200K'
_diffrn_measurement_method 'profile data from \w-scans'
_diffrn_radiation_type MoK\a
_diffrn_radiation_wavelength 0.71073
_diffrn_reflns_av_R_equivalents 0.0193
_diffrn_reflns_av_unetI/netI 0.0257
_diffrn_reflns_Laue_measured_fraction_full 0.995
_diffrn_reflns_Laue_measured_fraction_max 0.995
_diffrn_reflns_limit_h_max 10
_diffrn_reflns_limit_h_min -10
_diffrn_reflns_limit_k_max 12
_diffrn_reflns_limit_k_min -12
_diffrn_reflns_limit_l_max 13
_diffrn_reflns_limit_l_min -13
_diffrn_reflns_number 11206
_diffrn_reflns_point_group_measured_fraction_full 0.995
_diffrn_reflns_point_group_measured_fraction_max 0.995
_diffrn_reflns_theta_full 24.995
_diffrn_reflns_theta_max 24.995
_diffrn_reflns_theta_min 1.833
_diffrn_source 'Rotating Anode'
_exptl_absorpt_coefficient_mu 0.285
_exptl_absorpt_correction_T_max 1.00000
_exptl_absorpt_correction_T_min 0.86112
_exptl_absorpt_correction_type multi-scan
_exptl_absorpt_process_details
;
CrysAlisPro 1.171.39.46 (Rigaku Oxford Diffraction, 2018)
Empirical absorption correction using spherical harmonics,
 implemented in SCALE3 ABSPACK scaling algorithm.
;
_exptl_crystal_colour yellow
_exptl_crystal_density_diffrn 1.393
_exptl_crystal_description platelet
_exptl_crystal_F_000 436
_exptl_crystal_size_max 0.120
_exptl_crystal_size_mid 0.120
_exptl_crystal_size_min 0.080
_refine_diff_density_max 1.041
_refine_diff_density_min -0.639
_refine_diff_density_rms 0.061
_refine_ls_extinction_method none
_refine_ls_goodness_of_fit_ref 1.074
_refine_ls_hydrogen_treatment constr
_refine_ls_matrix_type full
_refine_ls_number_parameters 262
_refine_ls_number_reflns 3463
_refine_ls_number_restraints 0
_refine_ls_restrained_S_all 1.074
_refine_ls_R_factor_all 0.0514
_refine_ls_R_factor_gt 0.0470
_refine_ls_shift/su_max 0.000
_refine_ls_shift/su_mean 0.000
_refine_ls_structure_factor_coef Fsqd
_refine_ls_weighting_details 'w=1/[\s^2^(Fo^2^)+(0.0497P)^2^+1.3672P] where P=(Fo^2^+2Fc^2^)/3'
_refine_ls_weighting_scheme calc
_refine_ls_wR_factor_gt 0.1204
_refine_ls_wR_factor_ref 0.1243
_reflns_Friedel_coverage 0.000
_reflns_number_gt 3143
_reflns_number_total 3463
_reflns_threshold_expression 'I > 2\s(I)'
_cod_data_source_file d1cc06996a2.cif
_cod_data_source_block rac-12
_cod_database_code 7129609
_shelx_shelxl_version_number 2018/3
_shelx_space_group_comment
;
The symmetry employed for this shelxl refinement is uniquely defined
by the following loop, which should always be used as a source of
symmetry information in preference to the above space-group names.
They are only intended as comments.
;
_shelx_estimated_absorpt_t_min 0.967
_shelx_estimated_absorpt_t_max 0.978

loop_
_space_group_symop_operation_xyz
'x, y, z'
'-x, -y, -z'

loop_
_atom_site_label
_atom_site_type_symbol
_atom_site_fract_x
_atom_site_fract_y
_atom_site_fract_z
_atom_site_U_iso_or_equiv
_atom_site_adp_type
_atom_site_occupancy
_atom_site_site_symmetry_order
_atom_site_calc_flag
_atom_site_refinement_flags_posn
_atom_site_refinement_flags_adp
_atom_site_refinement_flags_occupancy
_atom_site_disorder_assembly
_atom_site_disorder_group
S1 S 0.54638(7) 0.91602(6) 0.77022(6) 0.02595(18) Uani 1 1 d . . . . .
S2 S 0.81634(8) 0.97929(7) 0.60340(7) 0.0344(2) Uani 1 1 d . . . . .
O3 O 0.8827(2) 1.0984(2) 0.6857(2) 0.0513(6) Uani 1 1 d . . . . .
C4 C 0.3541(3) 0.8294(2) 0.7198(2) 0.0254(5) Uani 1 1 d . . . . .
C5 C 0.3490(3) 0.7968(3) 0.6001(2) 0.0275(5) Uani 1 1 d . . . . .
H5 H 0.253143 0.748158 0.556459 0.033 Uiso 1 1 calc R U . . .
C6 C 0.4970(3) 0.8409(2) 0.5456(2) 0.0274(5) Uani 1 1 d . . . . .
C7 C 0.6141(3) 0.9081(2) 0.6281(2) 0.0276(5) Uani 1 1 d . . . . .
C8 C 0.8726(3) 0.8465(3) 0.6688(2) 0.0350(6) Uani 1 1 d . . . . .
H8A H 0.983980 0.864175 0.650058 0.042 Uiso 1 1 calc R U . . .
H8AB H 0.867706 0.854660 0.757414 0.042 Uiso 1 1 calc R U . . .
C9 C 0.7748(3) 0.6996(3) 0.6286(3) 0.0361(6) Uani 1 1 d . . . . .
H9A H 0.797690 0.637547 0.685530 0.043 Uiso 1 1 calc R U . . .
H9AB H 0.661815 0.686228 0.634568 0.043 Uiso 1 1 calc R U . . .
C10 C 0.8013(4) 0.6575(3) 0.5031(3) 0.0407(7) Uani 1 1 d . . . . .
H10A H 0.748170 0.557006 0.493342 0.049 Uiso 1 1 calc R U . . .
H10B H 0.915769 0.678517 0.495444 0.049 Uiso 1 1 calc R U . . .
C11 C 0.7450(3) 0.7223(3) 0.4001(2) 0.0389(7) Uani 1 1 d . . . . .
H11A H 0.778484 0.692274 0.323766 0.047 Uiso 1 1 calc R U . . .
H11B H 0.798883 0.822787 0.408882 0.047 Uiso 1 1 calc R U . . .
C12 C 0.5649(3) 0.6896(3) 0.3896(2) 0.0353(6) Uani 1 1 d . . . . .
H12A H 0.526587 0.652533 0.307269 0.042 Uiso 1 1 calc R U . . .
H12B H 0.512156 0.617338 0.446465 0.042 Uiso 1 1 calc R U . . .
C13 C 0.5160(3) 0.8121(3) 0.4155(2) 0.0335(6) Uani 1 1 d . . . . .
H13A H 0.596069 0.894390 0.383042 0.040 Uiso 1 1 calc R U . . .
H13B H 0.414776 0.796588 0.371477 0.040 Uiso 1 1 calc R U . . .
C14 C 0.2284(3) 0.8083(2) 0.8053(2) 0.0236(5) Uani 1 1 d . . . . .
C15 C 0.2353(3) 0.9162(2) 0.8839(2) 0.0266(5) Uani 1 1 d . . . . .
H15 H 0.319238 1.001713 0.878075 0.032 Uiso 1 1 calc R U . . .
C16 C 0.1251(3) 0.9027(2) 0.9691(2) 0.0254(5) Uani 1 1 d . . . . .
H16 H 0.134968 0.978015 1.022141 0.030 Uiso 1 1 calc R U . . .
C17 C -0.0016(3) 0.7798(2) 0.9788(2) 0.0235(5) Uani 1 1 d . . . . .
C18 C -0.1202(3) 0.7630(2) 1.0652(2) 0.0260(5) Uani 1 1 d . . . . .
H18 H -0.113149 0.837680 1.118163 0.031 Uiso 1 1 calc R U . . .
C19 C -0.2409(3) 0.6445(3) 1.0730(2) 0.0284(6) Uani 1 1 d . . . . .
H19 H -0.319925 0.637412 1.129490 0.034 Uiso 1 1 calc R U . . .
C20 C -0.2536(3) 0.5280(3) 0.9980(2) 0.0262(5) Uani 1 1 d . . . . .
C21 C -0.3730(3) 0.4013(3) 1.0099(2) 0.0304(6) Uani 1 1 d . . . . .
H21 H -0.452121 0.391877 1.066921 0.036 Uiso 1 1 calc R U . . .
C22 C -0.3777(3) 0.2897(3) 0.9402(2) 0.0316(6) Uani 1 1 d . . . . .
H22 H -0.459606 0.203780 0.950071 0.038 Uiso 1 1 calc R U . . .
C23 C -0.2656(3) 0.3006(3) 0.8563(2) 0.0286(6) Uani 1 1 d . . . . .
H23 H -0.270136 0.222222 0.809445 0.034 Uiso 1 1 calc R U . . .
C24 C -0.1449(3) 0.4262(2) 0.8393(2) 0.0248(5) Uani 1 1 d . . . . .
C25 C -0.0262(3) 0.4413(2) 0.7547(2) 0.0265(5) Uani 1 1 d . . . . .
H25 H -0.030095 0.364584 0.705672 0.032 Uiso 1 1 calc R U . . .
C26 C 0.0922(3) 0.5622(2) 0.7422(2) 0.0254(5) Uani 1 1 d . . . . .
H26 H 0.169635 0.568782 0.684457 0.030 Uiso 1 1 calc R U . . .
C27 C 0.1041(3) 0.6810(2) 0.8140(2) 0.0226(5) Uani 1 1 d . . . . .
C28 C -0.0116(3) 0.6683(2) 0.9006(2) 0.0217(5) Uani 1 1 d . . . . .
C29 C -0.1376(3) 0.5411(2) 0.9124(2) 0.0229(5) Uani 1 1 d . . . . .

loop_
_atom_site_aniso_label
_atom_site_aniso_U_11
_atom_site_aniso_U_22
_atom_site_aniso_U_33
_atom_site_aniso_U_23
_atom_site_aniso_U_13
_atom_site_aniso_U_12
S1 0.0227(3) 0.0242(3) 0.0280(3) -0.0024(2) -0.0007(2) 0.0053(2)
S2 0.0262(4) 0.0292(4) 0.0454(4) 0.0019(3) 0.0061(3) 0.0068(3)
O3 0.0370(12) 0.0474(13) 0.0625(15) -0.0116(11) 0.0031(10) 0.0076(10)
C4 0.0239(12) 0.0195(11) 0.0314(13) -0.0003(10) -0.0022(10) 0.0064(10)
C5 0.0265(13) 0.0258(12) 0.0290(13) -0.0014(10) -0.0028(10) 0.0085(10)
C6 0.0312(13) 0.0248(12) 0.0283(13) 0.0021(10) 0.0009(10) 0.0129(11)
C7 0.0278(13) 0.0220(12) 0.0334(14) 0.0029(10) 0.0058(11) 0.0092(10)
C8 0.0337(15) 0.0422(16) 0.0318(14) -0.0040(12) -0.0063(11) 0.0179(12)
C9 0.0393(16) 0.0358(15) 0.0367(15) 0.0001(12) -0.0037(12) 0.0183(13)
C10 0.0435(17) 0.0431(17) 0.0404(16) -0.0069(13) -0.0044(13) 0.0226(14)
C11 0.0374(16) 0.0517(18) 0.0296(14) -0.0066(13) 0.0011(12) 0.0193(14)
C12 0.0394(16) 0.0401(15) 0.0255(13) -0.0082(11) -0.0044(11) 0.0143(13)
C13 0.0369(15) 0.0388(15) 0.0275(14) 0.0034(11) 0.0013(11) 0.0168(12)
C14 0.0224(12) 0.0213(12) 0.0262(12) -0.0018(9) -0.0033(10) 0.0072(10)
C15 0.0242(13) 0.0188(12) 0.0341(14) -0.0011(10) -0.0024(10) 0.0048(10)
C16 0.0288(13) 0.0192(12) 0.0279(13) -0.0052(9) -0.0039(10) 0.0089(10)
C17 0.0255(12) 0.0219(12) 0.0242(12) -0.0006(9) -0.0039(10) 0.0103(10)
C18 0.0326(13) 0.0246(12) 0.0234(12) -0.0037(10) -0.0023(10) 0.0137(11)
C19 0.0283(13) 0.0355(14) 0.0232(12) 0.0003(10) 0.0007(10) 0.0140(11)
C20 0.0243(13) 0.0264(13) 0.0264(13) 0.0016(10) -0.0047(10) 0.0078(10)
C21 0.0243(13) 0.0338(14) 0.0298(13) 0.0039(11) -0.0030(10) 0.0065(11)
C22 0.0259(13) 0.0248(13) 0.0360(15) 0.0030(11) -0.0087(11) -0.0002(10)
C23 0.0289(13) 0.0220(12) 0.0312(13) -0.0031(10) -0.0114(11) 0.0057(10)
C24 0.0244(12) 0.0208(12) 0.0277(13) -0.0011(10) -0.0088(10) 0.0073(10)
C25 0.0298(13) 0.0218(12) 0.0284(13) -0.0070(10) -0.0066(10) 0.0109(10)
C26 0.0258(13) 0.0238(12) 0.0275(13) -0.0047(10) -0.0012(10) 0.0106(10)
C27 0.0230(12) 0.0204(12) 0.0247(12) -0.0012(9) -0.0049(9) 0.0086(10)
C28 0.0220(12) 0.0200(11) 0.0237(12) -0.0003(9) -0.0054(9) 0.0089(9)
C29 0.0237(12) 0.0218(12) 0.0228(12) -0.0007(9) -0.0065(10) 0.0084(10)

loop_
_atom_type_symbol
_atom_type_description
_atom_type_scat_dispersion_real
_atom_type_scat_dispersion_imag
_atom_type_scat_source
C C 0.0033 0.0016 'International Tables Vol C Tables 4.2.6.8 and 6.1.1.4'
H H 0.0000 0.0000 'International Tables Vol C Tables 4.2.6.8 and 6.1.1.4'
O O 0.0106 0.0060 'International Tables Vol C Tables 4.2.6.8 and 6.1.1.4'
S S 0.1246 0.1234 'International Tables Vol C Tables 4.2.6.8 and 6.1.1.4'

loop_
_geom_angle_atom_site_label_1
_geom_angle_atom_site_label_2
_geom_angle_atom_site_label_3
_geom_angle
_geom_angle_site_symmetry_1
_geom_angle_site_symmetry_3
_geom_angle_publ_flag
C7 S1 C4 91.20(12) . . ?
O3 S2 C7 107.19(12) . . ?
O3 S2 C8 105.45(13) . . ?
C7 S2 C8 97.94(13) . . ?
C5 C4 C14 131.4(2) . . ?
C5 C4 S1 110.27(19) . . ?
C14 C4 S1 118.29(18) . . ?
C4 C5 C6 115.0(2) . . ?
C7 C6 C5 110.4(2) . . ?
C7 C6 C13 126.7(2) . . ?
C5 C6 C13 122.9(2) . . ?
C6 C7 S1 113.13(19) . . ?
C6 C7 S2 127.0(2) . . ?
S1 C7 S2 119.81(15) . . ?
C9 C8 S2 116.63(19) . . ?
C10 C9 C8 115.7(3) . . ?
C9 C10 C11 117.0(2) . . ?
C10 C11 C12 115.8(3) . . ?
C13 C12 C11 114.4(2) . . ?
C6 C13 C12 115.3(2) . . ?
C15 C14 C27 119.0(2) . . ?
C15 C14 C4 118.7(2) . . ?
C27 C14 C4 122.2(2) . . ?
C16 C15 C14 122.1(2) . . ?
C15 C16 C17 120.7(2) . . ?
C16 C17 C28 118.6(2) . . ?
C16 C17 C18 122.2(2) . . ?
C28 C17 C18 119.3(2) . . ?
C19 C18 C17 121.3(2) . . ?
C18 C19 C20 121.3(2) . . ?
C21 C20 C29 119.2(2) . . ?
C21 C20 C19 122.1(2) . . ?
C29 C20 C19 118.7(2) . . ?
C22 C21 C20 120.7(3) . . ?
C23 C22 C21 120.9(2) . . ?
C22 C23 C24 120.6(2) . . ?
C23 C24 C29 118.8(2) . . ?
C23 C24 C25 122.2(2) . . ?
C29 C24 C25 118.9(2) . . ?
C26 C25 C24 121.4(2) . . ?
C25 C26 C27 121.6(2) . . ?
C14 C27 C28 118.7(2) . . ?
C14 C27 C26 123.1(2) . . ?
C28 C27 C26 118.2(2) . . ?
C17 C28 C27 120.9(2) . . ?
C17 C28 C29 119.0(2) . . ?
C27 C28 C29 120.1(2) . . ?
C20 C29 C24 119.8(2) . . ?
C20 C29 C28 120.4(2) . . ?
C24 C29 C28 119.8(2) . . ?

loop_
_geom_bond_atom_site_label_1
_geom_bond_atom_site_label_2
_geom_bond_distance
_geom_bond_site_symmetry_2
_geom_bond_publ_flag
S1 C7 1.721(3) . ?
S1 C4 1.726(2) . ?
S2 O3 1.461(2) . ?
S2 C7 1.749(3) . ?
S2 C8 1.812(3) . ?
C4 C5 1.361(4) . ?
C4 C14 1.463(4) . ?
C5 C6 1.413(4) . ?
C6 C7 1.360(4) . ?
C6 C13 1.497(4) . ?
C8 C9 1.524(4) . ?
C9 C10 1.504(4) . ?
C10 C11 1.517(4) . ?
C11 C12 1.549(4) . ?
C12 C13 1.527(4) . ?
C14 C15 1.394(3) . ?
C14 C27 1.411(3) . ?
C15 C16 1.369(4) . ?
C16 C17 1.393(3) . ?
C17 C28 1.414(3) . ?
C17 C18 1.428(4) . ?
C18 C19 1.335(4) . ?
C19 C20 1.430(4) . ?
C20 C21 1.391(4) . ?
C20 C29 1.409(4) . ?
C21 C22 1.376(4) . ?
C22 C23 1.375(4) . ?
C23 C24 1.398(3) . ?
C24 C29 1.417(3) . ?
C24 C25 1.418(4) . ?
C25 C26 1.348(3) . ?
C26 C27 1.431(3) . ?
C27 C28 1.417(3) . ?
C28 C29 1.422(3) . ?

loop_
_geom_torsion_atom_site_label_1
_geom_torsion_atom_site_label_2
_geom_torsion_atom_site_label_3
_geom_torsion_atom_site_label_4
_geom_torsion
_geom_torsion_site_symmetry_1
_geom_torsion_site_symmetry_2
_geom_torsion_site_symmetry_3
_geom_torsion_site_symmetry_4
_geom_torsion_publ_flag
C7 S1 C4 C5 0.8(2) . . . . ?
C7 S1 C4 C14 -176.8(2) . . . . ?
C14 C4 C5 C6 176.6(2) . . . . ?
S1 C4 C5 C6 -0.5(3) . . . . ?
C4 C5 C6 C7 -0.2(3) . . . . ?
C4 C5 C6 C13 178.6(2) . . . . ?
C5 C6 C7 S1 0.8(3) . . . . ?
C13 C6 C7 S1 -177.9(2) . . . . ?
C5 C6 C7 S2 179.25(19) . . . . ?
C13 C6 C7 S2 0.5(4) . . . . ?
C4 S1 C7 C6 -0.9(2) . . . . ?
C4 S1 C7 S2 -179.52(16) . . . . ?
O3 S2 C7 C6 148.6(2) . . . . ?
C8 S2 C7 C6 -102.5(2) . . . . ?
O3 S2 C7 S1 -33.05(19) . . . . ?
C8 S2 C7 S1 75.90(17) . . . . ?
O3 S2 C8 C9 159.2(2) . . . . ?
C7 S2 C8 C9 48.8(2) . . . . ?
S2 C8 C9 C10 73.2(3) . . . . ?
C8 C9 C10 C11 -68.8(3) . . . . ?
C9 C10 C11 C12 -63.3(4) . . . . ?
C10 C11 C12 C13 112.5(3) . . . . ?
C7 C6 C13 C12 80.5(3) . . . . ?
C5 C6 C13 C12 -98.0(3) . . . . ?
C11 C12 C13 C6 -84.9(3) . . . . ?
C5 C4 C14 C15 -134.4(3) . . . . ?
S1 C4 C14 C15 42.6(3) . . . . ?
C5 C4 C14 C27 48.1(4) . . . . ?
S1 C4 C14 C27 -134.9(2) . . . . ?
C27 C14 C15 C16 -0.1(4) . . . . ?
C4 C14 C15 C16 -177.7(2) . . . . ?
C14 C15 C16 C17 -1.3(4) . . . . ?
C15 C16 C17 C28 1.5(4) . . . . ?
C15 C16 C17 C18 -178.9(2) . . . . ?
C16 C17 C18 C19 179.9(2) . . . . ?
C28 C17 C18 C19 -0.5(4) . . . . ?
C17 C18 C19 C20 2.1(4) . . . . ?
C18 C19 C20 C21 175.9(2) . . . . ?
C18 C19 C20 C29 -1.6(4) . . . . ?
C29 C20 C21 C22 0.5(4) . . . . ?
C19 C20 C21 C22 -177.0(2) . . . . ?
C20 C21 C22 C23 -0.6(4) . . . . ?
C21 C22 C23 C24 -0.6(4) . . . . ?
C22 C23 C24 C29 1.8(3) . . . . ?
C22 C23 C24 C25 179.3(2) . . . . ?
C23 C24 C25 C26 -177.8(2) . . . . ?
C29 C24 C25 C26 -0.3(4) . . . . ?
C24 C25 C26 C27 0.2(4) . . . . ?
C15 C14 C27 C28 1.4(3) . . . . ?
C4 C14 C27 C28 178.9(2) . . . . ?
C15 C14 C27 C26 -176.2(2) . . . . ?
C4 C14 C27 C26 1.3(4) . . . . ?
C25 C26 C27 C14 178.4(2) . . . . ?
C25 C26 C27 C28 0.8(3) . . . . ?
C16 C17 C28 C27 -0.2(3) . . . . ?
C18 C17 C28 C27 -179.8(2) . . . . ?
C16 C17 C28 C29 178.0(2) . . . . ?
C18 C17 C28 C29 -1.7(3) . . . . ?
C14 C27 C28 C17 -1.3(3) . . . . ?
C26 C27 C28 C17 176.5(2) . . . . ?
C14 C27 C28 C29 -179.4(2) . . . . ?
C26 C27 C28 C29 -1.6(3) . . . . ?
C21 C20 C29 C24 0.6(3) . . . . ?
C19 C20 C29 C24 178.2(2) . . . . ?
C21 C20 C29 C28 -178.2(2) . . . . ?
C19 C20 C29 C28 -0.6(3) . . . . ?
C23 C24 C29 C20 -1.8(3) . . . . ?
C25 C24 C29 C20 -179.4(2) . . . . ?
C23 C24 C29 C28 177.0(2) . . . . ?
C25 C24 C29 C28 -0.5(3) . . . . ?
C17 C28 C29 C20 2.2(3) . . . . ?
C27 C28 C29 C20 -179.6(2) . . . . ?
C17 C28 C29 C24 -176.6(2) . . . . ?
C27 C28 C29 C24 1.5(3) . . . . ?
